data_2210505
loop_
_publ_author_name
'Shu Qiao'
'Guo-Ping Yong'
'Yu Xie'
'Zhi-Yong Wang'

_publ_section_title
;Zwitterionic
 3-carboxylatomethyl-3-carboxymethyl-2-oxo-2,3-dihydroimidazo[1,2-<i>a</i>]pyridin-1-ium
;
_journal_coeditor_code BI2060
_journal_issue 10
_journal_name_full 'Acta Crystallographica Section E'
_journal_page_first o4634
_journal_page_last o4635
_journal_paper_doi 10.1107/S1600536806037421
_journal_volume 62
_journal_year 2006
_chemical_formula_iupac 'C11 H10 N2 O5'
_chemical_formula_moiety 'C11 H10 N2 O5'
_chemical_formula_sum 'C11 H10 N2 O5'
_chemical_formula_weight 250.21
_chemical_name_systematic
;
3-carboxylatomethyl-3-carboxymethyl-2-oxo-2,3-
dihydroimidazo[1,2-<i>a</i>]pyridin-1-ium
;
_space_group_IT_number 15
_symmetry_cell_setting monoclinic
_symmetry_space_group_name_Hall '-C 2yc'
_symmetry_space_group_name_H-M 'C 1 2/c 1'
_atom_sites_solution_hydrogens geom
_atom_sites_solution_primary direct
_atom_sites_solution_secondary difmap
_cell_angle_alpha 90.00
_cell_angle_beta 110.35(3)
_cell_angle_gamma 90.00
_cell_formula_units_Z 8
_cell_length_a 13.735(3)
_cell_length_b 9.862(2)
_cell_length_c 18.218(4)
_cell_measurement_reflns_used 11761
_cell_measurement_temperature 293(2)
_cell_measurement_theta_max 29.74
_cell_measurement_theta_min 3.08
_cell_volume 2313.7(10)
_computing_cell_refinement 'SAINT (Bruker, 1998)'
_computing_data_collection 'SMART (Bruker, 1998)'
_computing_data_reduction SAINT
_computing_molecular_graphics 'SHELXTL (Bruker, 1998)'
_computing_publication_material SHELXTL
_computing_structure_refinement 'SHELXL97 (Sheldrick, 1997)'
_computing_structure_solution 'SHELXS97 (Sheldrick, 1997)'
_diffrn_ambient_temperature 293(2)
_diffrn_measured_fraction_theta_full 0.943
_diffrn_measured_fraction_theta_max 0.921
_diffrn_measurement_device_type 'Siemens SMART CCD'
_diffrn_measurement_method '\f and \w'
_diffrn_radiation_monochromator graphite
_diffrn_radiation_source 'fine-focus sealed tube'
_diffrn_radiation_type MoK\a
_diffrn_radiation_wavelength 0.71073
_diffrn_reflns_av_R_equivalents 0.0501
_diffrn_reflns_av_sigmaI/netI 0.0283
_diffrn_reflns_limit_h_max 19
_diffrn_reflns_limit_h_min -19
_diffrn_reflns_limit_k_max 13
_diffrn_reflns_limit_k_min -13
_diffrn_reflns_limit_l_max 25
_diffrn_reflns_limit_l_min -25
_diffrn_reflns_number 11493
_diffrn_reflns_theta_full 25.00
_diffrn_reflns_theta_max 29.74
_diffrn_reflns_theta_min 3.08
_diffrn_standards_number 0
_exptl_absorpt_coefficient_mu 0.116
_exptl_absorpt_correction_T_max 0.969
_exptl_absorpt_correction_T_min 0.955
_exptl_absorpt_correction_type multi-scan
_exptl_absorpt_process_details '(SADABS; Bruker, 1998)'
_exptl_crystal_colour colourless
_exptl_crystal_density_diffrn 1.437
_exptl_crystal_density_method 'not measured'
_exptl_crystal_description block
_exptl_crystal_F_000 1040
_exptl_crystal_size_max 0.40
_exptl_crystal_size_mid 0.36
_exptl_crystal_size_min 0.27
_refine_diff_density_max 0.753
_refine_diff_density_min -0.693
_refine_ls_extinction_coef 0.030(3)
_refine_ls_extinction_expression Fc^*^=kFc[1+0.001xFc^2^\l^3^/sin(2\q)]^-1/4^
_refine_ls_extinction_method SHELXL97
_refine_ls_goodness_of_fit_ref 1.125
_refine_ls_hydrogen_treatment mixed
_refine_ls_matrix_type full
_refine_ls_number_parameters 168
_refine_ls_number_reflns 3040
_refine_ls_number_restraints 0
_refine_ls_restrained_S_all 1.125
_refine_ls_R_factor_all 0.0689
_refine_ls_R_factor_gt 0.0628
_refine_ls_shift/su_max 0.000
_refine_ls_shift/su_mean 0.000
_refine_ls_structure_factor_coef Fsqd
_refine_ls_weighting_details 'calc w=1/[\s^2^(Fo^2^)+(0.0914P)^2^+1.0573P] where P=(Fo^2^+2Fc^2^)/3'
_refine_ls_weighting_scheme calc
_refine_ls_wR_factor_gt 0.1578
_refine_ls_wR_factor_ref 0.1615
_reflns_number_gt 2852
_reflns_number_total 3040
_reflns_threshold_expression I>2\s(I)
_cod_data_source_file bi2060.cif
_cod_data_source_block I
_cod_original_sg_symbol_H-M 'C 2/c'
_cod_database_code 2210505
_cod_database_fobs_code 2210505

loop_
_symmetry_equiv_pos_as_xyz
'x, y, z'
'-x, y, -z+1/2'
'x+1/2, y+1/2, z'
'-x+1/2, y+1/2, -z+1/2'
'-x, -y, -z'
'x, -y, z-1/2'
'-x+1/2, -y+1/2, -z'
'x+1/2, -y+1/2, z-1/2'

loop_
_atom_site_type_symbol
_atom_site_label
_atom_site_fract_x
_atom_site_fract_y
_atom_site_fract_z
_atom_site_U_iso_or_equiv
_atom_site_adp_type
_atom_site_calc_flag
_atom_site_refinement_flags
_atom_site_occupancy
O O1 0.33812(11) 1.14104(12) -0.01863(6) 0.0500(3) Uani d . 1
O O2 0.24877(10) 0.95654(12) -0.01067(6) 0.0442(3) Uani d . 1
O O3 0.36006(13) 0.97806(13) 0.36872(7) 0.0534(4) Uani d . 1
H H3 0.337(2) 0.918(3) 0.4121(19) 0.092(9) Uiso d . 1
O O4 0.27432(12) 0.82402(13) 0.28046(7) 0.0537(4) Uani d . 1
O O5 0.42479(9) 0.80753(13) 0.14866(9) 0.0516(3) Uani d . 1
N N1 0.24973(10) 0.75758(12) 0.10898(7) 0.0357(3) Uani d . 1
H H1 0.2508 0.6735 0.0967 0.043 Uiso calc R 1
N N2 0.18664(9) 0.95662(11) 0.12851(7) 0.0312(3) Uani d . 1
C C1 0.32810(12) 1.08897(14) 0.10465(8) 0.0353(3) Uani d . 1
H H1A 0.2930 1.1722 0.1091 0.042 Uiso calc R 1
H H1B 0.4022 1.1058 0.1273 0.042 Uiso calc R 1
C C2 0.30152(11) 1.05737(14) 0.01788(8) 0.0330(3) Uani d . 1
C C3 0.34568(12) 1.02036(14) 0.24022(8) 0.0355(3) Uani d . 1
H H3A 0.4205 1.0255 0.2547 0.043 Uiso calc R 1
H H3B 0.3211 1.1108 0.2454 0.043 Uiso calc R 1
C C4 0.32177(12) 0.92958(14) 0.29840(8) 0.0352(3) Uani d . 1
C C5 0.16245(11) 0.82828(13) 0.10250(8) 0.0332(3) Uani d . 1
C C6 0.05945(13) 0.78663(16) 0.07473(10) 0.0438(4) Uani d . 1
H H6A 0.0411 0.6996 0.0552 0.053 Uiso calc R 1
C C7 -0.01440(13) 0.87900(18) 0.07716(13) 0.0516(4) Uani d . 1
H H7A -0.0840 0.8537 0.0590 0.062 Uiso calc R 1
C C8 0.01276(14) 1.01011(18) 0.10627(13) 0.0520(4) Uani d . 1
H H8A -0.0380 1.0709 0.1084 0.062 Uiso calc R 1
C C9 0.11464(13) 1.04777(15) 0.13154(10) 0.0409(3) Uani d . 1
H H9A 0.1343 1.1348 0.1506 0.049 Uiso calc R 1
C C10 0.29988(11) 0.97945(13) 0.15372(7) 0.0304(3) Uani d . 1
C C11 0.33633(12) 0.83859(14) 0.13792(8) 0.0352(3) Uani d . 1

loop_
_atom_site_aniso_label
_atom_site_aniso_U_11
_atom_site_aniso_U_22
_atom_site_aniso_U_33
_atom_site_aniso_U_12
_atom_site_aniso_U_13
_atom_site_aniso_U_23
O1 0.0784(9) 0.0452(6) 0.0330(5) -0.0203(6) 0.0277(6) -0.0072(4)
O2 0.0573(7) 0.0424(6) 0.0349(5) -0.0149(5) 0.0186(5) -0.0114(4)
O3 0.0860(10) 0.0460(7) 0.0297(5) -0.0122(6) 0.0219(6) -0.0044(4)
O4 0.0796(10) 0.0402(6) 0.0385(6) -0.0170(6) 0.0170(6) 0.0018(4)
O5 0.0387(7) 0.0488(7) 0.0677(8) 0.0047(5) 0.0188(6) -0.0074(6)
N1 0.0394(7) 0.0268(5) 0.0403(6) -0.0007(4) 0.0130(6) -0.0045(4)
N2 0.0342(6) 0.0272(5) 0.0320(5) -0.0016(4) 0.0111(5) -0.0022(4)
C1 0.0449(8) 0.0339(6) 0.0277(6) -0.0079(5) 0.0133(6) -0.0031(4)
C2 0.0390(7) 0.0335(6) 0.0271(6) -0.0030(5) 0.0120(5) -0.0036(4)
C3 0.0414(8) 0.0365(7) 0.0277(6) -0.0074(5) 0.0111(6) -0.0028(5)
C4 0.0443(8) 0.0320(6) 0.0297(6) 0.0021(5) 0.0134(6) 0.0003(5)
C5 0.0374(7) 0.0270(6) 0.0336(6) -0.0019(5) 0.0104(6) -0.0012(4)
C6 0.0402(8) 0.0339(7) 0.0517(8) -0.0062(5) 0.0087(7) -0.0012(6)
C7 0.0344(8) 0.0459(9) 0.0687(11) -0.0030(6) 0.0106(8) 0.0042(8)
C8 0.0406(9) 0.0445(9) 0.0707(12) 0.0077(6) 0.0192(9) -0.0001(8)
C9 0.0426(8) 0.0323(6) 0.0478(8) 0.0037(5) 0.0159(7) -0.0030(5)
C10 0.0337(7) 0.0298(6) 0.0278(6) -0.0038(4) 0.0108(5) -0.0028(4)
C11 0.0384(8) 0.0327(6) 0.0352(6) 0.0003(5) 0.0137(6) -0.0022(5)

loop_
_atom_type_symbol
_atom_type_description
_atom_type_scat_dispersion_real
_atom_type_scat_dispersion_imag
_atom_type_scat_source
C C 0.0033 0.0016 'International Tables Vol C Tables 4.2.6.8 and 6.1.1.4'
H H 0.0000 0.0000 'International Tables Vol C Tables 4.2.6.8 and 6.1.1.4'
N N 0.0061 0.0033 'International Tables Vol C Tables 4.2.6.8 and 6.1.1.4'
O O 0.0106 0.0060 'International Tables Vol C Tables 4.2.6.8 and 6.1.1.4'

loop_
_geom_angle_atom_site_label_1
_geom_angle_atom_site_label_2
_geom_angle_atom_site_label_3
_geom_angle
_geom_angle_publ_flag
C9 N2 C5 122.88(13) n
C9 N2 C10 126.29(12) n
C5 N2 C10 110.81(11) n
C4 O3 H3 112.8(16) n
O2 C2 O1 125.81(13) n
O2 C2 C1 119.69(12) n
O1 C2 C1 114.51(12) n
C5 N1 C11 110.78(11) n
C5 N1 H1 124.6 n
C11 N1 H1 124.6 n
N2 C10 C3 111.76(11) n
N2 C10 C1 112.19(12) n
C3 C10 C1 108.47(11) n
N2 C10 C11 100.38(10) n
C3 C10 C11 112.72(12) n
C1 C10 C11 111.23(11) n
C4 C3 C10 117.01(12) n
C4 C3 H3A 108.0 n
C10 C3 H3A 108.0 n
C4 C3 H3B 108.0 n
C10 C3 H3B 108.0 n
H3A C3 H3B 107.3 n
O4 C4 O3 125.42(14) n
O4 C4 C3 123.28(13) n
O3 C4 C3 111.29(13) n
C2 C1 C10 116.21(11) n
C2 C1 H1A 108.2 n
C10 C1 H1A 108.2 n
C2 C1 H1B 108.2 n
C10 C1 H1B 108.2 n
H1A C1 H1B 107.4 n
O5 C11 N1 127.20(14) n
O5 C11 C10 125.22(14) n
N1 C11 C10 107.57(12) n
N2 C5 N1 110.42(12) n
N2 C5 C6 119.98(13) n
N1 C5 C6 129.60(13) n
N2 C9 C8 118.98(14) n
N2 C9 H9A 120.5 n
C8 C9 H9A 120.5 n
C7 C6 C5 117.50(15) n
C7 C6 H6A 121.3 n
C5 C6 H6A 121.3 n
C6 C7 C8 121.49(16) n
C6 C7 H7A 119.3 n
C8 C7 H7A 119.3 n
C9 C8 C7 119.14(16) n
C9 C8 H8A 120.4 n
C7 C8 H8A 120.4 n

loop_
_geom_bond_atom_site_label_1
_geom_bond_atom_site_label_2
_geom_bond_distance
_geom_bond_publ_flag
N2 C9 1.3517(18) n
N2 C5 1.3518(16) n
N2 C10 1.4779(18) n
O2 C2 1.2338(17) n
O1 C2 1.2683(17) n
O4 C4 1.2113(19) n
O3 C4 1.2953(18) n
O3 H3 1.12(3) n
O5 C11 1.2012(18) n
C2 C1 1.5256(18) n
N1 C5 1.3560(18) n
N1 C11 1.3766(19) n
N1 H1 0.860 n
C10 C3 1.5337(19) n
C10 C1 1.5353(18) n
C10 C11 1.5373(19) n
C3 C4 1.5084(19) n
C3 H3A 0.970 n
C3 H3B 0.970 n
C1 H1A 0.970 n
C1 H1B 0.970 n
C5 C6 1.389(2) n
C9 C8 1.364(2) n
C9 H9A 0.930 n
C6 C7 1.375(2) n
C6 H6A 0.930 n
C7 C8 1.398(3) n
C7 H7A 0.930 n
C8 H8A 0.930 n

loop_
_geom_hbond_atom_site_label_D
_geom_hbond_atom_site_label_H
_geom_hbond_atom_site_label_A
_geom_hbond_site_symmetry_A
_geom_hbond_distance_DH
_geom_hbond_distance_HA
_geom_hbond_distance_DA
_geom_hbond_angle_DHA
_geom_hbond_publ_flag
O3 H3 O1 6_576 1.12(3) 1.39(3) 2.4724(16) 162(3) y
N1 H1 O2 7_565 0.86 2.03 2.7734(16) 145 y

loop_
_geom_torsion_atom_site_label_1
_geom_torsion_atom_site_label_2
_geom_torsion_atom_site_label_3
_geom_torsion_atom_site_label_4
_geom_torsion
_geom_torsion_publ_flag
C9 N2 C10 C3 58.44(18) n
C5 N2 C10 C3 -120.28(12) n
C9 N2 C10 C1 -63.65(17) n
C5 N2 C10 C1 117.63(12) n
C9 N2 C10 C11 178.17(14) n
C5 N2 C10 C11 -0.56(13) n
N2 C10 C3 C4 52.54(17) n
C1 C10 C3 C4 176.75(13) n
C11 C10 C3 C4 -59.63(17) n
C10 C3 C4 O4 4.5(2) n
C10 C3 C4 O3 -176.74(14) n
O2 C2 C1 C10 8.7(2) n
O1 C2 C1 C10 -170.99(13) n
N2 C10 C1 C2 -63.80(16) n
C3 C10 C1 C2 172.25(12) n
C11 C10 C1 C2 47.74(17) n
C5 N1 C11 O5 -178.03(15) n
C5 N1 C11 C10 1.31(16) n
N2 C10 C11 O5 178.91(15) n
C3 C10 C11 O5 -62.06(19) n
C1 C10 C11 O5 60.0(2) n
N2 C10 C11 N1 -0.44(13) n
C3 C10 C11 N1 118.58(13) n
C1 C10 C11 N1 -119.34(13) n
C9 N2 C5 N1 -177.37(13) n
C10 N2 C5 N1 1.40(15) n
C9 N2 C5 C6 2.3(2) n
C10 N2 C5 C6 -178.88(13) n
C11 N1 C5 N2 -1.72(16) n
C11 N1 C5 C6 178.60(15) n
C5 N2 C9 C8 -1.0(2) n
C10 N2 C9 C8 -179.59(15) n
N2 C5 C6 C7 -1.8(2) n
N1 C5 C6 C7 177.82(16) n
C5 C6 C7 C8 0.1(3) n
N2 C9 C8 C7 -0.7(3) n
C6 C7 C8 C9 1.2(3) n

loop_
_cod_related_entry_id
_cod_related_entry_database
_cod_related_entry_code
1 ChemSpider 21127350
